data_7112691
loop_
_publ_author_name
'Li, Haiyan'
'Lalancette, Roger A.'
'J\"akle, Frieder'

_publ_section_title
;
 Turn-on fluorescence response upon anion binding to
 dimesitylboryl-functionalized quaterthiophene.
;
_journal_issue 33
_journal_name_full 'Chemical communications (Cambridge, England)'
_journal_page_first 9378
_journal_page_last 9380
_journal_paper_doi 10.1039/c1cc13287c
_journal_volume 47
_journal_year 2011
_chemical_formula_moiety 'C54 H56 B2 F2 S4, C20 H40 K O8, C12 H24 K O6, 2(C4 H8 O)'
_chemical_formula_sum 'C94 H136 B2 F2 K2 O16 S4'
_chemical_formula_weight 1788.09
_chemical_name_systematic
;
?
;
_space_group_IT_number 2
_symmetry_cell_setting triclinic
_symmetry_space_group_name_Hall '-P 1'
_symmetry_space_group_name_H-M 'P -1'
_atom_sites_solution_hydrogens geom
_atom_sites_solution_primary direct
_atom_sites_solution_secondary difmap
_audit_creation_method SHELXL-97
_cell_angle_alpha 89.5585(9)
_cell_angle_beta 88.1985(8)
_cell_angle_gamma 63.2907(7)
_cell_formula_units_Z 1
_cell_length_a 10.7612(1)
_cell_length_b 11.4101(2)
_cell_length_c 21.9383(3)
_cell_measurement_reflns_used 9892
_cell_measurement_temperature 100(2)
_cell_measurement_theta_max 70.71
_cell_measurement_theta_min 4.60
_cell_volume 2405.05(6)
_computing_cell_refinement 'APEX 2'
_computing_data_collection 'APEX 2 (Bruker, 2006)'
_computing_data_reduction 'SAINT (Bruker, 2005)'
_computing_molecular_graphics SHELXTL
_computing_publication_material SHELXTL
_computing_structure_refinement SHELXTL
_computing_structure_solution 'SHELXTL (Sheldrick, 2008b)'
_diffrn_ambient_temperature 100(2)
_diffrn_measured_fraction_theta_full 0.869
_diffrn_measured_fraction_theta_max 0.869
_diffrn_measurement_device_type 'Bruker SMART CCD Apex-II area-detector'
_diffrn_measurement_method '\f and \w'
_diffrn_radiation_monochromator graphite
_diffrn_radiation_source 'fine-focus sealed tube'
_diffrn_radiation_type CuK\a
_diffrn_radiation_wavelength 1.54178
_diffrn_reflns_av_R_equivalents 0.027
_diffrn_reflns_av_sigmaI/netI 0.031
_diffrn_reflns_limit_h_max 12
_diffrn_reflns_limit_h_min -12
_diffrn_reflns_limit_k_max 13
_diffrn_reflns_limit_k_min -13
_diffrn_reflns_limit_l_max 25
_diffrn_reflns_limit_l_min -25
_diffrn_reflns_number 23466
_diffrn_reflns_theta_full 71.03
_diffrn_reflns_theta_max 71.03
_diffrn_reflns_theta_min 4.03
_diffrn_standards_number 0
_exptl_absorpt_coefficient_mu 2.210
_exptl_absorpt_correction_T_max 0.7050
_exptl_absorpt_correction_T_min 0.5256
_exptl_absorpt_correction_type numerical
_exptl_absorpt_process_details 'SADABS (Sheldrick, 2008a)'
_exptl_crystal_colour yellow
_exptl_crystal_density_diffrn 1.235
_exptl_crystal_density_method 'not measured'
_exptl_crystal_description parallelepiped
_exptl_crystal_F_000 958
_exptl_crystal_size_max 0.33
_exptl_crystal_size_mid 0.28
_exptl_crystal_size_min 0.17
_refine_diff_density_max 0.69
_refine_diff_density_min -0.41
_refine_diff_density_rms 0.05
_refine_ls_extinction_coef 0.00018(11)
_refine_ls_extinction_expression Fc^*^=kFc[1+0.001xFc^2^\l^3^/sin(2\q)]^-1/4^
_refine_ls_extinction_method 'SHELXTL (Sheldrick, 2008b)'
_refine_ls_goodness_of_fit_ref 1.02
_refine_ls_hydrogen_treatment constr
_refine_ls_matrix_type full
_refine_ls_number_parameters 569
_refine_ls_number_reflns 8064
_refine_ls_number_restraints 0
_refine_ls_restrained_S_all 1.02
_refine_ls_R_factor_all 0.054
_refine_ls_R_factor_gt 0.043
_refine_ls_shift/su_max 0.00
_refine_ls_shift/su_mean 0.00
_refine_ls_structure_factor_coef Fsqd
_refine_ls_weighting_details 'calc w=1/[\s^2^(Fo^2^)+(0.0534P)^2^+1.8667P] where P=(Fo^2^+2Fc^2^)/3'
_refine_ls_weighting_scheme calc
_refine_ls_wR_factor_gt 0.106
_refine_ls_wR_factor_ref 0.113
_reflns_number_gt 6688
_reflns_number_total 8064
_reflns_threshold_expression I>2\s(I)
_cod_data_source_file c1cc13287c.txt
_cod_data_source_block 120309ral_lhy_132_0m
_cod_depositor_comments
;
The following automatic conversions were performed:

'_symmetry_cell_setting' value 'Triclinic' changed to 'triclinic'
according to
/usr/data/users/saulius/automatic-downloads/retrospective/RSC/lib/dictionaries/cif_core.dic
dictionary named 'cif_core.dic' version 2.4.2 from 2011-04-26.

Automatic conversion script
Id: cif_fix_values 2281 2013-09-26 08:29:07Z andrius 
;
_cod_original_cell_volume 2405.04(6)
_cod_database_code 7112691

loop_
_symmetry_equiv_pos_as_xyz
'x, y, z'
'-x, -y, -z'

loop_
_atom_site_label
_atom_site_type_symbol
_atom_site_fract_x
_atom_site_fract_y
_atom_site_fract_z
_atom_site_U_iso_or_equiv
_atom_site_adp_type
_atom_site_occupancy
_atom_site_symmetry_multiplicity
_atom_site_calc_flag
_atom_site_refinement_flags
_atom_site_disorder_assembly
_atom_site_disorder_group
S1 S 0.69608(5) 0.88181(5) 0.44967(2) 0.02057(13) Uani 1 1 d . . .
K1 K 0.5000 0.5000 0.5000 0.03064(18) Uani 1 2 d S . .
C1B C 0.1267(3) 0.3079(3) 0.13658(11) 0.0397(7) Uani 1 1 d . . .
H1B1 H 0.1684 0.3640 0.1509 0.048 Uiso 1 1 calc R . .
H1B2 H 0.1673 0.2246 0.1595 0.048 Uiso 1 1 calc R . .
C1D C 0.0795(4) 0.7930(3) 0.00199(19) 0.0701(11) Uani 1 1 d . . .
H1D1 H 0.0116 0.8295 0.0366 0.084 Uiso 1 1 calc R . .
H1D2 H 0.0303 0.8270 -0.0364 0.084 Uiso 1 1 calc R . .
C1 C 0.2847(2) 1.0685(2) 0.30431(9) 0.0190(4) Uani 1 1 d . . .
B1 B 0.4396(2) 0.9390(2) 0.29871(11) 0.0188(5) Uani 1 1 d . . .
O1 O 0.23920(18) 0.53599(16) 0.45731(7) 0.0320(4) Uani 1 1 d . . .
C1A C 0.1220(3) 0.6191(3) 0.49454(11) 0.0334(6) Uani 1 1 d . . .
H1A1 H 0.1215 0.5753 0.5336 0.040 Uiso 1 1 calc R . .
H1A2 H 0.0348 0.6381 0.4736 0.040 Uiso 1 1 calc R . .
F1 F 0.52514(12) 0.96520(11) 0.25278(5) 0.0210(3) Uani 1 1 d . . .
O1C O 0.8430(3) -0.0254(3) 0.12687(11) 0.0800(8) Uani 1 1 d . . .
S2 S 0.94302(6) 0.76714(6) 0.35332(2) 0.02589(15) Uani 1 1 d . . .
K2 K 0.0000 0.5000 0.0000 0.0343(2) Uani 1 2 d S . .
C2B C -0.0283(3) 0.3763(2) 0.14731(11) 0.0347(6) Uani 1 1 d . . .
H2B1 H -0.0711 0.3254 0.1282 0.042 Uiso 1 1 calc R . .
H2B2 H -0.0509 0.3831 0.1916 0.042 Uiso 1 1 calc R . .
C2D C 0.1946(4) 0.8312(4) 0.00750(18) 0.0685(10) Uani 1 1 d . . .
H2D1 H 0.1860 0.8991 -0.0227 0.082 Uiso 1 1 calc R . .
H2D2 H 0.1943 0.8651 0.0489 0.082 Uiso 1 1 calc R . .
C2 C 0.1677(2) 1.0605(2) 0.33188(9) 0.0210(5) Uani 1 1 d . . .
C2A C 0.2371(3) 0.4151(3) 0.44300(13) 0.0387(6) Uani 1 1 d . . .
H2A1 H 0.1516 0.4324 0.4210 0.046 Uiso 1 1 calc R . .
H2A2 H 0.2373 0.3676 0.4810 0.046 Uiso 1 1 calc R . .
O2 O 0.48493(18) 0.30190(17) 0.43798(8) 0.0338(4) Uani 1 1 d . . .
C3B C -0.2289(2) 0.5755(2) 0.13229(10) 0.0297(5) Uani 1 1 d . . .
H3B1 H -0.2506 0.5845 0.1767 0.036 Uiso 1 1 calc R . .
H3B2 H -0.2764 0.5280 0.1141 0.036 Uiso 1 1 calc R . .
C3D C 0.3232(4) 0.7073(4) -0.00483(17) 0.0717(11) Uani 1 1 d . . .
H3D1 H 0.3489 0.6968 -0.0489 0.086 Uiso 1 1 calc R . .
H3D2 H 0.4021 0.7050 0.0181 0.086 Uiso 1 1 calc R . .
C3 C 0.0392(2) 1.1718(2) 0.33893(10) 0.0232(5) Uani 1 1 d . . .
H3 H -0.0372 1.1622 0.3568 0.028 Uiso 1 1 calc R . .
O3 O 0.74922(18) 0.28688(17) 0.45836(7) 0.0317(4) Uani 1 1 d . . .
C3A C 0.3631(3) 0.3335(3) 0.40389(12) 0.0381(6) Uani 1 1 d . . .
H3A1 H 0.3598 0.2520 0.3910 0.046 Uiso 1 1 calc R . .
H3A2 H 0.3652 0.3828 0.3668 0.046 Uiso 1 1 calc R . .
O4 O 0.15554(18) 0.28215(17) 0.07277(7) 0.0378(4) Uani 1 1 d . . .
C4B C -0.2788(3) 0.7081(2) 0.10430(11) 0.0324(6) Uani 1 1 d . . .
H4B1 H -0.3765 0.7646 0.1176 0.039 Uiso 1 1 calc R . .
H4B2 H -0.2209 0.7501 0.1173 0.039 Uiso 1 1 calc R . .
C4D C 0.2846(4) 0.6041(4) 0.01663(19) 0.0799(13) Uani 1 1 d . . .
H4D1 H 0.3426 0.5198 -0.0046 0.096 Uiso 1 1 calc R . .
H4D2 H 0.2969 0.5909 0.0611 0.096 Uiso 1 1 calc R . .
C4 C 0.0193(2) 1.2947(2) 0.32089(10) 0.0239(5) Uani 1 1 d . . .
C4A C 0.6081(3) 0.2140(2) 0.40507(11) 0.0332(6) Uani 1 1 d . . .
H4A1 H 0.6228 0.2577 0.3683 0.040 Uiso 1 1 calc R . .
H4A2 H 0.5989 0.1356 0.3919 0.040 Uiso 1 1 calc R . .
O5 O -0.08186(17) 0.50380(16) 0.12150(7) 0.0288(4) Uani 1 1 d . . .
C5B C -0.3196(3) 0.8137(3) 0.00877(13) 0.0452(7) Uani 1 1 d . . .
H5B1 H -0.2674 0.8622 0.0207 0.054 Uiso 1 1 calc R . .
H5B2 H -0.4192 0.8681 0.0196 0.054 Uiso 1 1 calc R . .
C5 C 0.1336(2) 1.3047(2) 0.29480(10) 0.0238(5) Uani 1 1 d . . .
H5 H 0.1235 1.3884 0.2824 0.029 Uiso 1 1 calc R . .
C5A C 0.7283(3) 0.1746(2) 0.44598(11) 0.0326(6) Uani 1 1 d . . .
H5A1 H 0.7090 0.1393 0.4846 0.039 Uiso 1 1 calc R . .
H5A2 H 0.8130 0.1053 0.4261 0.039 Uiso 1 1 calc R . .
O6 O -0.26890(18) 0.69241(16) 0.03956(7) 0.0346(4) Uani 1 1 d . . .
C6B C 0.3009(3) 0.2142(3) 0.05862(13) 0.0469(8) Uani 1 1 d . . .
H6B1 H 0.3432 0.1311 0.0816 0.056 Uiso 1 1 calc R . .
H6B2 H 0.3470 0.2686 0.0700 0.056 Uiso 1 1 calc R . .
C6 C 0.2632(2) 1.1952(2) 0.28615(9) 0.0204(5) Uani 1 1 d . . .
C6A C 0.8687(3) 0.2564(3) 0.49382(11) 0.0330(6) Uani 1 1 d . . .
H6A1 H 0.9536 0.1932 0.4715 0.040 Uiso 1 1 calc R . .
H6A2 H 0.8600 0.2165 0.5329 0.040 Uiso 1 1 calc R . .
O7 O 0.1422(3) 0.6512(2) 0.00234(13) 0.0736(7) Uani 1 1 d . . .
C7 C 0.1753(2) 0.9335(2) 0.35613(11) 0.0278(5) Uani 1 1 d . . .
H7A H 0.0875 0.9506 0.3777 0.042 Uiso 1 1 calc R . .
H7B H 0.2520 0.8946 0.3843 0.042 Uiso 1 1 calc R . .
H7C H 0.1913 0.8726 0.3221 0.042 Uiso 1 1 calc R . .
C8 C -0.1202(2) 1.4140(2) 0.32939(11) 0.0319(6) Uani 1 1 d . . .
H8A H -0.1663 1.4375 0.2902 0.048 Uiso 1 1 calc R . .
H8B H -0.1061 1.4876 0.3446 0.048 Uiso 1 1 calc R . .
H8C H -0.1784 1.3943 0.3588 0.048 Uiso 1 1 calc R . .
C9 C 0.3773(2) 1.2230(2) 0.25704(11) 0.0276(5) Uani 1 1 d . . .
H9A H 0.4609 1.1825 0.2813 0.041 Uiso 1 1 calc R . .
H9B H 0.3455 1.3181 0.2554 0.041 Uiso 1 1 calc R . .
H9C H 0.3988 1.1865 0.2156 0.041 Uiso 1 1 calc R . .
C10 C 0.4402(2) 0.8020(2) 0.27192(9) 0.0192(4) Uani 1 1 d . . .
C11 C 0.4022(2) 0.8044(2) 0.21029(10) 0.0220(5) Uani 1 1 d . . .
C12 C 0.4229(2) 0.6899(2) 0.17973(10) 0.0260(5) Uani 1 1 d . . .
H12 H 0.3961 0.6957 0.1385 0.031 Uiso 1 1 calc R . .
C13 C 0.4811(2) 0.5681(2) 0.20732(11) 0.0266(5) Uani 1 1 d . . .
C14 C 0.5120(2) 0.5651(2) 0.26804(11) 0.0242(5) Uani 1 1 d . . .
H14 H 0.5489 0.4835 0.2887 0.029 Uiso 1 1 calc R . .
C15 C 0.4910(2) 0.6784(2) 0.30043(10) 0.0210(5) Uani 1 1 d . . .
C16 C 0.3369(2) 0.9306(2) 0.17444(10) 0.0276(5) Uani 1 1 d . . .
H16A H 0.3153 0.9120 0.1336 0.041 Uiso 1 1 calc R . .
H16B H 0.4021 0.9689 0.1708 0.041 Uiso 1 1 calc R . .
H16C H 0.2510 0.9926 0.1956 0.041 Uiso 1 1 calc R . .
C17 C 0.5073(3) 0.4444(3) 0.17287(12) 0.0393(6) Uani 1 1 d . . .
H17A H 0.5511 0.3686 0.1997 0.059 Uiso 1 1 calc R . .
H17B H 0.5691 0.4340 0.1374 0.059 Uiso 1 1 calc R . .
H17C H 0.4187 0.4506 0.1592 0.059 Uiso 1 1 calc R . .
C18 C 0.5266(3) 0.6570(2) 0.36727(11) 0.0282(5) Uani 1 1 d . . .
H18A H 0.6152 0.6595 0.3732 0.042 Uiso 1 1 d . . .
H18B H 0.5347 0.5713 0.3799 0.042 Uiso 1 1 d . . .
H18C H 0.4530 0.7262 0.3919 0.042 Uiso 1 1 d . . .
C19 C 0.5215(2) 0.9736(2) 0.46945(10) 0.0205(4) Uani 1 1 d . . .
C20 C 0.4430(2) 0.9862(2) 0.41968(9) 0.0196(4) Uani 1 1 d . . .
H20 H 0.3443 1.0324 0.4220 0.023 Uiso 1 1 calc R . .
C21 C 0.5165(2) 0.9267(2) 0.36417(10) 0.0191(4) Uani 1 1 d . . .
C22 C 0.6584(2) 0.8680(2) 0.37366(9) 0.0193(4) Uani 1 1 d . . .
C23 C 0.7770(2) 0.7956(2) 0.33228(10) 0.0199(4) Uani 1 1 d . . .
C24 C 0.7847(2) 0.7425(2) 0.27581(10) 0.0221(5) Uani 1 1 d . . .
H24 H 0.7058 0.7469 0.2557 0.027 Uiso 1 1 calc R . .
C25 C 0.9218(2) 0.6801(2) 0.25006(10) 0.0247(5) Uani 1 1 d . . .
H25 H 0.9430 0.6388 0.2111 0.030 Uiso 1 1 calc R . .
C26 C 1.0202(2) 0.6845(2) 0.28613(10) 0.0243(5) Uani 1 1 d . . .
C27 C 1.1730(2) 0.6326(2) 0.27366(12) 0.0320(6) Uani 1 1 d . . .
H27A H 1.2012 0.5716 0.2390 0.048 Uiso 1 1 calc R . .
H27B H 1.2234 0.5866 0.3097 0.048 Uiso 1 1 calc R . .
H27C H 1.1947 0.7056 0.2641 0.048 Uiso 1 1 calc R . .
C1C C 0.7261(3) 0.0413(3) 0.16701(15) 0.0535(8) Uani 1 1 d . B .
H1C1 H 0.6753 -0.0118 0.1737 0.064 Uiso 1 1 calc R A 1
H1C2 H 0.6617 0.1266 0.1495 0.064 Uiso 1 1 calc R A 1
C2C C 0.7815(15) 0.0630(11) 0.2277(5) 0.046(3) Uani 0.500(18) 1 d P B 1
H2C1 H 0.7146 0.1449 0.2485 0.055 Uiso 0.500(18) 1 calc PR B 1
H2C2 H 0.8049 -0.0121 0.2557 0.055 Uiso 0.500(18) 1 calc PR B 1
C3C C 0.9083(9) 0.0724(13) 0.2045(4) 0.055(3) Uiso 0.500(18) 1 d P B 1
H3C1 H 0.9757 0.0565 0.2370 0.066 Uiso 0.500(18) 1 calc PR B 1
H3C2 H 0.8851 0.1583 0.1853 0.066 Uiso 0.500(18) 1 calc PR B 1
C4C C 0.9642(12) -0.0443(11) 0.1554(4) 0.037(2) Uani 0.500(18) 1 d P B 1
H4C1 H 1.0321 -0.0369 0.1260 0.044 Uiso 0.500(18) 1 calc PR B 1
H4C2 H 1.0081 -0.1310 0.1754 0.044 Uiso 0.500(18) 1 calc PR B 1
C2CA C 0.7771(14) 0.086(2) 0.2206(8) 0.104(7) Uani 0.500(18) 1 d P B 2
H2C3 H 0.7411 0.0657 0.2592 0.125 Uiso 0.500(18) 1 calc PR B 2
H2C4 H 0.7458 0.1820 0.2188 0.125 Uiso 0.500(18) 1 calc PR B 2
C3CA C 0.9343(8) 0.0129(12) 0.2167(4) 0.053(2) Uiso 0.500(18) 1 d P B 2
H3C3 H 0.9768 0.0694 0.2295 0.063 Uiso 0.500(18) 1 calc PR B 2
H3C4 H 0.9693 -0.0666 0.2424 0.063 Uiso 0.500(18) 1 calc PR B 2
C4CA C 0.962(2) -0.020(3) 0.1550(9) 0.140(9) Uani 0.500(18) 1 d P B 2
H4C3 H 1.0447 -0.1059 0.1504 0.168 Uiso 0.500(18) 1 calc PR B 2
H4C4 H 0.9829 0.0466 0.1338 0.168 Uiso 0.500(18) 1 calc PR B 2

loop_
_atom_site_aniso_label
_atom_site_aniso_U_11
_atom_site_aniso_U_22
_atom_site_aniso_U_33
_atom_site_aniso_U_23
_atom_site_aniso_U_13
_atom_site_aniso_U_12
S1 0.0180(3) 0.0225(3) 0.0176(3) -0.0016(2) -0.00141(19) -0.0058(2)
K1 0.0380(4) 0.0361(4) 0.0241(3) -0.0015(3) -0.0027(3) -0.0221(3)
C1B 0.0437(16) 0.0397(16) 0.0234(12) 0.0066(11) -0.0006(11) -0.0081(12)
C1D 0.069(2) 0.051(2) 0.079(3) -0.0213(19) -0.010(2) -0.0162(18)
C1 0.0199(11) 0.0221(11) 0.0139(9) -0.0014(8) -0.0019(8) -0.0083(9)
B1 0.0191(12) 0.0189(12) 0.0173(11) 0.0005(10) 0.0001(9) -0.0075(10)
O1 0.0398(10) 0.0311(9) 0.0321(9) 0.0024(7) -0.0044(7) -0.0221(8)
C1A 0.0373(14) 0.0449(16) 0.0253(12) 0.0055(11) -0.0058(10) -0.0248(12)
F1 0.0201(6) 0.0215(6) 0.0195(6) 0.0002(5) 0.0016(5) -0.0078(5)
O1C 0.0567(15) 0.140(3) 0.0461(13) -0.0223(15) 0.0115(11) -0.0473(16)
S2 0.0184(3) 0.0323(3) 0.0252(3) -0.0046(2) 0.0002(2) -0.0098(2)
K2 0.0347(4) 0.0322(4) 0.0219(3) 0.0035(3) 0.0047(3) -0.0029(3)
C2B 0.0452(16) 0.0325(14) 0.0217(12) 0.0056(10) 0.0019(11) -0.0135(12)
C2D 0.077(3) 0.064(2) 0.059(2) -0.0082(18) -0.0008(19) -0.028(2)
C2 0.0224(11) 0.0221(11) 0.0177(10) -0.0017(9) -0.0015(8) -0.0091(9)
C2A 0.0427(16) 0.0328(14) 0.0488(16) 0.0069(13) -0.0167(13) -0.0234(12)
O2 0.0402(10) 0.0330(10) 0.0318(9) 0.0009(8) -0.0102(8) -0.0191(8)
C3B 0.0304(13) 0.0372(14) 0.0213(11) -0.0038(10) 0.0046(9) -0.0153(11)
C3D 0.078(3) 0.076(3) 0.052(2) -0.0222(19) 0.0037(18) -0.027(2)
C3 0.0205(11) 0.0290(13) 0.0194(10) -0.0005(9) 0.0011(9) -0.0107(9)
O3 0.0393(10) 0.0347(10) 0.0287(9) 0.0034(7) -0.0059(7) -0.0232(8)
C3A 0.0470(16) 0.0311(14) 0.0408(15) 0.0017(12) -0.0183(12) -0.0206(12)
O4 0.0371(10) 0.0368(10) 0.0251(9) 0.0050(8) 0.0016(7) -0.0041(8)
C4B 0.0307(13) 0.0330(14) 0.0276(12) -0.0043(11) 0.0077(10) -0.0096(11)
C4D 0.090(3) 0.056(2) 0.083(3) -0.005(2) -0.050(2) -0.020(2)
C4 0.0212(12) 0.0257(12) 0.0181(10) 0.0000(9) -0.0014(9) -0.0044(9)
C4A 0.0468(16) 0.0288(13) 0.0289(12) 0.0014(11) -0.0039(11) -0.0212(12)
O5 0.0308(9) 0.0288(9) 0.0227(8) 0.0009(7) 0.0034(7) -0.0100(7)
C5B 0.0414(16) 0.0314(15) 0.0418(15) 0.0072(12) 0.0088(12) 0.0016(12)
C5 0.0251(12) 0.0202(11) 0.0221(11) 0.0023(9) -0.0005(9) -0.0066(9)
C5A 0.0430(15) 0.0311(14) 0.0290(12) 0.0004(11) 0.0010(11) -0.0215(12)
O6 0.0378(10) 0.0278(9) 0.0272(9) 0.0013(7) 0.0046(7) -0.0052(7)
C6B 0.0372(16) 0.0412(17) 0.0391(15) 0.0152(13) 0.0017(12) 0.0025(12)
C6 0.0215(11) 0.0218(11) 0.0160(10) 0.0003(9) -0.0007(8) -0.0080(9)
C6A 0.0359(14) 0.0377(15) 0.0273(12) 0.0026(11) -0.0031(10) -0.0180(11)
O7 0.0738(17) 0.0558(15) 0.0871(18) -0.0055(13) -0.0257(14) -0.0239(13)
C7 0.0234(12) 0.0261(12) 0.0324(12) -0.0014(10) 0.0066(10) -0.0103(10)
C8 0.0238(12) 0.0296(13) 0.0309(13) 0.0059(11) 0.0035(10) -0.0023(10)
C9 0.0258(12) 0.0205(12) 0.0341(13) 0.0020(10) 0.0032(10) -0.0087(10)
C10 0.0146(10) 0.0214(11) 0.0188(10) -0.0018(9) 0.0022(8) -0.0057(8)
C11 0.0194(11) 0.0240(12) 0.0222(11) -0.0024(9) 0.0023(9) -0.0095(9)
C12 0.0280(12) 0.0338(13) 0.0188(11) -0.0042(10) 0.0030(9) -0.0164(10)
C13 0.0253(12) 0.0246(12) 0.0307(12) -0.0097(10) 0.0109(10) -0.0126(10)
C14 0.0192(11) 0.0193(11) 0.0321(12) 0.0004(10) 0.0048(9) -0.0072(9)
C15 0.0155(10) 0.0220(11) 0.0242(11) -0.0004(9) 0.0013(8) -0.0074(9)
C16 0.0326(13) 0.0292(13) 0.0187(11) 0.0007(10) -0.0048(9) -0.0115(10)
C17 0.0540(17) 0.0321(15) 0.0362(14) -0.0116(12) 0.0135(12) -0.0240(13)
C18 0.0349(13) 0.0231(12) 0.0267(12) 0.0051(10) -0.0053(10) -0.0130(10)
C19 0.0207(11) 0.0188(11) 0.0211(11) -0.0011(9) 0.0005(8) -0.0080(9)
C20 0.0185(11) 0.0175(11) 0.0217(10) 0.0003(9) -0.0006(8) -0.0073(8)
C21 0.0197(11) 0.0169(11) 0.0210(10) 0.0002(9) 0.0003(8) -0.0085(9)
C22 0.0222(11) 0.0171(11) 0.0181(10) -0.0004(9) -0.0021(8) -0.0083(9)
C23 0.0182(11) 0.0178(11) 0.0232(11) 0.0022(9) -0.0021(8) -0.0077(8)
C24 0.0200(11) 0.0208(11) 0.0229(11) -0.0018(9) -0.0006(9) -0.0067(9)
C25 0.0255(12) 0.0210(11) 0.0233(11) -0.0017(9) 0.0028(9) -0.0068(9)
C26 0.0245(12) 0.0187(11) 0.0287(12) -0.0004(9) 0.0039(9) -0.0091(9)
C27 0.0237(13) 0.0305(13) 0.0397(14) -0.0049(11) 0.0063(10) -0.0109(10)
C1C 0.0460(18) 0.057(2) 0.0522(18) -0.0073(15) 0.0109(15) -0.0194(15)
C2C 0.083(8) 0.033(4) 0.029(4) -0.003(3) 0.021(4) -0.034(5)
C4C 0.022(4) 0.059(5) 0.022(4) -0.006(3) 0.002(3) -0.012(3)
C2CA 0.030(7) 0.139(13) 0.098(11) -0.034(9) -0.012(6) 0.004(7)
C4CA 0.086(12) 0.27(3) 0.103(13) -0.053(14) 0.028(9) -0.119(15)

loop_
_atom_type_symbol
_atom_type_description
_atom_type_scat_dispersion_real
_atom_type_scat_dispersion_imag
_atom_type_scat_source
C C 0.0181 0.0091 'International Tables Vol C Tables 4.2.6.8 and 6.1.1.4'
H H 0.0000 0.0000 'International Tables Vol C Tables 4.2.6.8 and 6.1.1.4'
B B 0.0090 0.0039 'International Tables Vol C Tables 4.2.6.8 and 6.1.1.4'
O O 0.0492 0.0322 'International Tables Vol C Tables 4.2.6.8 and 6.1.1.4'
F F 0.0727 0.0534 'International Tables Vol C Tables 4.2.6.8 and 6.1.1.4'
S S 0.3331 0.5567 'International Tables Vol C Tables 4.2.6.8 and 6.1.1.4'
K K 0.3868 1.0657 'International Tables Vol C Tables 4.2.6.8 and 6.1.1.4'

loop_
_geom_angle_atom_site_label_1
_geom_angle_atom_site_label_2
_geom_angle_atom_site_label_3
_geom_angle
_geom_angle_site_symmetry_1
_geom_angle_site_symmetry_3
C19 S1 C22 92.00(10) . .
O2 K1 O2 180.00(6) . 2_666
O2 K1 O3 61.23(5) . .
O2 K1 O3 118.77(5) 2_666 .
O2 K1 O3 118.78(5) . 2_666
O2 K1 O3 61.22(5) 2_666 2_666
O3 K1 O3 180.0 . 2_666
O2 K1 O1 60.79(5) . .
O2 K1 O1 119.21(5) 2_666 .
O3 K1 O1 120.75(5) . .
O3 K1 O1 59.25(5) 2_666 .
O2 K1 O1 119.21(5) . 2_666
O2 K1 O1 60.79(5) 2_666 2_666
O3 K1 O1 59.25(5) . 2_666
O3 K1 O1 120.75(5) 2_666 2_666
O1 K1 O1 180.0 . 2_666
O2 K1 C18 86.85(5) . 2_666
O2 K1 C18 93.15(5) 2_666 2_666
O3 K1 C18 94.13(5) . 2_666
O3 K1 C18 85.87(5) 2_666 2_666
O1 K1 C18 93.95(5) . 2_666
O1 K1 C18 86.05(5) 2_666 2_666
O2 K1 H18B 80.4 . .
O2 K1 H18B 99.6 2_666 .
O3 K1 H18B 76.8 . .
O3 K1 H18B 103.2 2_666 .
O1 K1 H18B 82.8 . .
O1 K1 H18B 97.2 2_666 .
C18 K1 H18B 166.8 2_666 .
O4 C1B C2B 108.5(2) . .
O4 C1B H1B1 110.0 . .
C2B C1B H1B1 110.0 . .
O4 C1B H1B2 110.0 . .
C2B C1B H1B2 110.0 . .
H1B1 C1B H1B2 108.4 . .
O7 C1D C2D 107.1(3) . .
O7 C1D H1D1 110.3 . .
C2D C1D H1D1 110.3 . .
O7 C1D H1D2 110.3 . .
C2D C1D H1D2 110.3 . .
H1D1 C1D H1D2 108.5 . .
C6 C1 C2 115.72(19) . .
C6 C1 B1 122.28(19) . .
C2 C1 B1 121.84(19) . .
F1 B1 C21 105.72(17) . .
F1 B1 C1 108.87(17) . .
C21 B1 C1 107.22(17) . .
F1 B1 C10 102.33(16) . .
C21 B1 C10 116.49(17) . .
C1 B1 C10 115.48(17) . .
C1A O1 C2A 112.00(19) . .
C1A O1 K1 114.85(13) . .
C2A O1 K1 112.74(14) . .
O1 C1A C6A 108.3(2) . 2_666
O1 C1A H1A1 110.0 . .
C6A C1A H1A1 110.0 2_666 .
O1 C1A H1A2 110.0 . .
C6A C1A H1A2 110.0 2_666 .
H1A1 C1A H1A2 108.4 . .
C4C O1C C1C 109.9(5) . .
C4C O1C C4CA 10.5(13) . .
C1C O1C C4CA 106.8(9) . .
C26 S2 C23 93.05(11) . .
O7 K2 O7 180.0 2_565 .
O7 K2 O5 77.80(7) 2_565 .
O7 K2 O5 102.20(7) . .
O7 K2 O5 102.20(7) 2_565 2_565
O7 K2 O5 77.80(7) . 2_565
O5 K2 O5 180.0 . 2_565
O7 K2 O4 104.55(6) 2_565 2_565
O7 K2 O4 75.45(6) . 2_565
O5 K2 O4 118.62(5) . 2_565
O5 K2 O4 61.38(5) 2_565 2_565
O7 K2 O4 75.45(6) 2_565 .
O7 K2 O4 104.54(6) . .
O5 K2 O4 61.38(5) . .
O5 K2 O4 118.62(5) 2_565 .
O4 K2 O4 180.0 2_565 .
O7 K2 O6 80.68(7) 2_565 .
O7 K2 O6 99.32(7) . .
O5 K2 O6 61.17(5) . .
O5 K2 O6 118.83(5) 2_565 .
O4 K2 O6 59.00(5) 2_565 .
O4 K2 O6 121.00(5) . .
O7 K2 O6 99.32(7) 2_565 2_565
O7 K2 O6 80.68(7) . 2_565
O5 K2 O6 118.83(5) . 2_565
O5 K2 O6 61.17(5) 2_565 2_565
O4 K2 O6 120.99(5) 2_565 2_565
O4 K2 O6 59.01(5) . 2_565
O6 K2 O6 180.0 . 2_565
O5 C2B C1B 109.0(2) . .
O5 C2B H2B1 109.9 . .
C1B C2B H2B1 109.9 . .
O5 C2B H2B2 109.9 . .
C1B C2B H2B2 109.9 . .
H2B1 C2B H2B2 108.3 . .
C3D C2D C1D 104.1(3) . .
C3D C2D H2D1 110.9 . .
C1D C2D H2D1 110.9 . .
C3D C2D H2D2 110.9 . .
C1D C2D H2D2 110.9 . .
H2D1 C2D H2D2 108.9 . .
C3 C2 C1 121.2(2) . .
C3 C2 C7 116.6(2) . .
C1 C2 C7 122.18(19) . .
O1 C2A C3A 108.8(2) . .
O1 C2A H2A1 109.9 . .
C3A C2A H2A1 109.9 . .
O1 C2A H2A2 109.9 . .
C3A C2A H2A2 109.9 . .
H2A1 C2A H2A2 108.3 . .
C4A O2 C3A 111.60(19) . .
C4A O2 K1 116.50(14) . .
C3A O2 K1 117.46(14) . .
O5 C3B C4B 108.99(19) . .
O5 C3B H3B1 109.9 . .
C4B C3B H3B1 109.9 . .
O5 C3B H3B2 109.9 . .
C4B C3B H3B2 109.9 . .
H3B1 C3B H3B2 108.3 . .
C4D C3D C2D 103.5(3) . .
C4D C3D H3D1 111.1 . .
C2D C3D H3D1 111.1 . .
C4D C3D H3D2 111.1 . .
C2D C3D H3D2 111.1 . .
H3D1 C3D H3D2 109.0 . .
C4 C3 C2 122.5(2) . .
C4 C3 H3 118.7 . .
C2 C3 H3 118.7 . .
C5A O3 C6A 112.69(19) . .
C5A O3 K1 111.24(14) . .
C6A O3 K1 116.15(14) . .
O2 C3A C2A 109.0(2) . .
O2 C3A H3A1 109.9 . .
C2A C3A H3A1 109.9 . .
O2 C3A H3A2 109.9 . .
C2A C3A H3A2 109.9 . .
H3A1 C3A H3A2 108.3 . .
C6B O4 C1B 112.3(2) . .
C6B O4 K2 116.39(14) . .
C1B O4 K2 113.29(14) . .
O6 C4B C3B 108.22(19) . .
O6 C4B H4B1 110.1 . .
C3B C4B H4B1 110.1 . .
O6 C4B H4B2 110.1 . .
C3B C4B H4B2 110.1 . .
H4B1 C4B H4B2 108.4 . .
O7 C4D C3D 105.2(3) . .
O7 C4D H4D1 110.7 . .
C3D C4D H4D1 110.7 . .
O7 C4D H4D2 110.7 . .
C3D C4D H4D2 110.7 . .
H4D1 C4D H4D2 108.8 . .
C3 C4 C5 117.0(2) . .
C3 C4 C8 121.7(2) . .
C5 C4 C8 121.3(2) . .
O2 C4A C5A 108.3(2) . .
O2 C4A H4A1 110.0 . .
C5A C4A H4A1 110.0 . .
O2 C4A H4A2 110.0 . .
C5A C4A H4A2 110.0 . .
H4A1 C4A H4A2 108.4 . .
C2B O5 C3B 111.49(18) . .
C2B O5 K2 112.78(13) . .
C3B O5 K2 113.51(12) . .
O6 C5B C6B 108.0(2) . 2_565
O6 C5B H5B1 110.1 . .
C6B C5B H5B1 110.1 2_565 .
O6 C5B H5B2 110.1 . .
C6B C5B H5B2 110.1 2_565 .
H5B1 C5B H5B2 108.4 . .
C4 C5 C6 122.1(2) . .
C4 C5 H5 119.0 . .
C6 C5 H5 119.0 . .
O3 C5A C4A 108.8(2) . .
O3 C5A H5A1 109.9 . .
C4A C5A H5A1 109.9 . .
O3 C5A H5A2 109.9 . .
C4A C5A H5A2 109.9 . .
H5A1 C5A H5A2 108.3 . .
C5B O6 C4B 112.48(19) . .
C5B O6 K2 115.55(14) . .
C4B O6 K2 111.48(13) . .
O4 C6B C5B 108.0(2) . 2_565
O4 C6B H6B1 110.1 . .
C5B C6B H6B1 110.1 2_565 .
O4 C6B H6B2 110.1 . .
C5B C6B H6B2 110.1 2_565 .
H6B1 C6B H6B2 108.4 . .
C5 C6 C1 121.4(2) . .
C5 C6 C9 115.4(2) . .
C1 C6 C9 123.13(19) . .
O3 C6A C1A 108.1(2) . 2_666
O3 C6A H6A1 110.1 . .
C1A C6A H6A1 110.1 2_666 .
O3 C6A H6A2 110.1 . .
C1A C6A H6A2 110.1 2_666 .
H6A1 C6A H6A2 108.4 . .
C4D O7 C1D 107.9(3) . .
C4D O7 K2 125.2(2) . .
C1D O7 K2 125.8(2) . .
C2 C7 H7A 109.5 . .
C2 C7 H7B 109.5 . .
H7A C7 H7B 109.5 . .
C2 C7 H7C 109.5 . .
H7A C7 H7C 109.5 . .
H7B C7 H7C 109.5 . .
C4 C8 H8A 109.5 . .
C4 C8 H8B 109.5 . .
H8A C8 H8B 109.5 . .
C4 C8 H8C 109.5 . .
H8A C8 H8C 109.5 . .
H8B C8 H8C 109.5 . .
C6 C9 H9A 109.5 . .
C6 C9 H9B 109.5 . .
H9A C9 H9B 109.5 . .
C6 C9 H9C 109.5 . .
H9A C9 H9C 109.5 . .
H9B C9 H9C 109.5 . .
C15 C10 C11 115.35(19) . .
C15 C10 B1 127.61(18) . .
C11 C10 B1 116.48(18) . .
C12 C11 C10 121.4(2) . .
C12 C11 C16 116.5(2) . .
C10 C11 C16 122.0(2) . .
C13 C12 C11 122.4(2) . .
C13 C12 H12 118.8 . .
C11 C12 H12 118.8 . .
C14 C13 C12 116.8(2) . .
C14 C13 C17 121.6(2) . .
C12 C13 C17 121.6(2) . .
C13 C14 C15 122.4(2) . .
C13 C14 H14 118.8 . .
C15 C14 H14 118.8 . .
C14 C15 C10 121.5(2) . .
C14 C15 C18 114.9(2) . .
C10 C15 C18 123.60(19) . .
C11 C16 H16A 109.5 . .
C11 C16 H16B 109.5 . .
H16A C16 H16B 109.5 . .
C11 C16 H16C 109.5 . .
H16A C16 H16C 109.5 . .
H16B C16 H16C 109.5 . .
C13 C17 H17A 109.5 . .
C13 C17 H17B 109.5 . .
H17A C17 H17B 109.5 . .
C13 C17 H17C 109.5 . .
H17A C17 H17C 109.5 . .
H17B C17 H17C 109.5 . .
C15 C18 H18A 109.5 . .
C15 C18 H18B 109.6 . .
H18A C18 H18B 109.4 . .
C15 C18 H18C 109.5 . .
H18A C18 H18C 109.4 . .
H18B C18 H18C 109.5 . .
C20 C19 C19 129.7(3) . 2_676
C20 C19 S1 109.45(16) . .
C19 C19 S1 120.8(2) 2_676 .
C19 C20 C21 116.84(19) . .
C19 C20 H20 121.6 . .
C21 C20 H20 121.6 . .
C22 C21 C20 109.38(19) . .
C22 C21 B1 126.94(19) . .
C20 C21 B1 123.52(18) . .
C21 C22 C23 131.14(19) . .
C21 C22 S1 112.26(16) . .
C23 C22 S1 116.57(15) . .
C24 C23 C22 131.2(2) . .
C24 C23 S2 109.43(16) . .
C22 C23 S2 119.37(16) . .
C23 C24 C25 113.6(2) . .
C23 C24 H24 123.2 . .
C25 C24 H24 123.2 . .
C26 C25 C24 114.1(2) . .
C26 C25 H25 123.0 . .
C24 C25 H25 123.0 . .
C25 C26 C27 129.0(2) . .
C25 C26 S2 109.87(17) . .
C27 C26 S2 121.11(18) . .
C26 C27 H27A 109.5 . .
C26 C27 H27B 109.5 . .
H27A C27 H27B 109.5 . .
C26 C27 H27C 109.5 . .
H27A C27 H27C 109.5 . .
H27B C27 H27C 109.5 . .
O1C C1C C2CA 106.7(6) . .
O1C C1C C2C 107.2(5) . .
C2CA C1C C2C 10.9(10) . .
O1C C1C H1C1 110.3 . .
C2CA C1C H1C1 119.7 . .
C2C C1C H1C1 110.3 . .
O1C C1C H1C2 110.3 . .
C2CA C1C H1C2 100.9 . .
C2C C1C H1C2 110.3 . .
H1C1 C1C H1C2 108.5 . .
C3C C2C C1C 99.7(7) . .
C3C C2C H2C1 111.8 . .
C1C C2C H2C1 111.8 . .
C3C C2C H2C2 111.8 . .
C1C C2C H2C2 111.8 . .
H2C1 C2C H2C2 109.6 . .
C2C C3C C4C 99.4(9) . .
C2C C3C H3C1 111.9 . .
C4C C3C H3C1 111.9 . .
C2C C3C H3C2 111.9 . .
C4C C3C H3C2 111.9 . .
H3C1 C3C H3C2 109.6 . .
O1C C4C C3C 102.4(7) . .
O1C C4C H4C1 111.3 . .
C3C C4C H4C1 111.3 . .
O1C C4C H4C2 111.3 . .
C3C C4C H4C2 111.3 . .
H4C1 C4C H4C2 109.2 . .
C1C C2CA C3CA 106.4(11) . .
C1C C2CA H2C3 110.5 . .
C3CA C2CA H2C3 110.5 . .
C1C C2CA H2C4 110.5 . .
C3CA C2CA H2C4 110.5 . .
H2C3 C2CA H2C4 108.6 . .
C4CA C3CA C2CA 102.8(13) . .
C4CA C3CA H3C3 111.2 . .
C2CA C3CA H3C3 111.2 . .
C4CA C3CA H3C4 111.2 . .
C2CA C3CA H3C4 111.2 . .
H3C3 C3CA H3C4 109.1 . .
C3CA C4CA O1C 111.1(14) . .
C3CA C4CA H4C3 109.4 . .
O1C C4CA H4C3 109.4 . .
C3CA C4CA H4C4 109.4 . .
O1C C4CA H4C4 109.4 . .
H4C3 C4CA H4C4 108.0 . .

loop_
_geom_bond_atom_site_label_1
_geom_bond_atom_site_label_2
_geom_bond_distance
_geom_bond_site_symmetry_2
S1 C19 1.732(2) .
S1 C22 1.753(2) .
K1 O2 2.7161(17) .
K1 O2 2.7161(17) 2_666
K1 O3 2.8211(17) .
K1 O3 2.8211(17) 2_666
K1 O1 2.8365(17) .
K1 O1 2.8365(17) 2_666
K1 C18 3.478(2) 2_666
K1 H18B 2.8141 .
C1B O4 1.428(3) .
C1B C2B 1.501(4) .
C1B H1B1 0.9900 .
C1B H1B2 0.9900 .
C1D O7 1.446(4) .
C1D C2D 1.495(5) .
C1D H1D1 0.9900 .
C1D H1D2 0.9900 .
C1 C6 1.414(3) .
C1 C2 1.419(3) .
C1 B1 1.659(3) .
B1 F1 1.462(3) .
B1 C21 1.653(3) .
B1 C10 1.672(3) .
O1 C1A 1.424(3) .
O1 C2A 1.427(3) .
C1A C6A 1.493(4) 2_666
C1A H1A1 0.9900 .
C1A H1A2 0.9900 .
O1C C4C 1.391(12) .
O1C C1C 1.421(4) .
O1C C4CA 1.47(2) .
S2 C26 1.730(2) .
S2 C23 1.743(2) .
K2 O7 2.775(3) 2_565
K2 O7 2.775(3) .
K2 O5 2.7755(15) .
K2 O5 2.7755(15) 2_565
K2 O4 2.8099(16) 2_565
K2 O4 2.8099(16) .
K2 O6 2.8473(16) .
K2 O6 2.8473(16) 2_565
C2B O5 1.422(3) .
C2B H2B1 0.9900 .
C2B H2B2 0.9900 .
C2D C3D 1.487(5) .
C2D H2D1 0.9900 .
C2D H2D2 0.9900 .
C2 C3 1.400(3) .
C2 C7 1.509(3) .
C2A C3A 1.499(4) .
C2A H2A1 0.9900 .
C2A H2A2 0.9900 .
O2 C4A 1.428(3) .
O2 C3A 1.428(3) .
C3B O5 1.430(3) .
C3B C4B 1.493(4) .
C3B H3B1 0.9900 .
C3B H3B2 0.9900 .
C3D C4D 1.483(6) .
C3D H3D1 0.9900 .
C3D H3D2 0.9900 .
C3 C4 1.376(3) .
C3 H3 0.9500 .
O3 C5A 1.426(3) .
O3 C6A 1.427(3) .
C3A H3A1 0.9900 .
C3A H3A2 0.9900 .
O4 C6B 1.424(3) .
C4B O6 1.428(3) .
C4B H4B1 0.9900 .
C4B H4B2 0.9900 .
C4D O7 1.423(4) .
C4D H4D1 0.9900 .
C4D H4D2 0.9900 .
C4 C5 1.391(3) .
C4 C8 1.513(3) .
C4A C5A 1.492(4) .
C4A H4A1 0.9900 .
C4A H4A2 0.9900 .
C5B O6 1.414(3) .
C5B C6B 1.503(4) 2_565
C5B H5B1 0.9900 .
C5B H5B2 0.9900 .
C5 C6 1.401(3) .
C5 H5 0.9500 .
C5A H5A1 0.9900 .
C5A H5A2 0.9900 .
C6B C5B 1.503(4) 2_565
C6B H6B1 0.9900 .
C6B H6B2 0.9900 .
C6 C9 1.521(3) .
C6A C1A 1.493(4) 2_666
C6A H6A1 0.9900 .
C6A H6A2 0.9900 .
C7 H7A 0.9800 .
C7 H7B 0.9800 .
C7 H7C 0.9800 .
C8 H8A 0.9800 .
C8 H8B 0.9800 .
C8 H8C 0.9800 .
C9 H9A 0.9800 .
C9 H9B 0.9800 .
C9 H9C 0.9800 .
C10 C15 1.411(3) .
C10 C11 1.421(3) .
C11 C12 1.396(3) .
C11 C16 1.515(3) .
C12 C13 1.385(3) .
C12 H12 0.9500 .
C13 C14 1.380(3) .
C13 C17 1.512(3) .
C14 C15 1.403(3) .
C14 H14 0.9500 .
C15 C18 1.517(3) .
C16 H16A 0.9800 .
C16 H16B 0.9800 .
C16 H16C 0.9800 .
C17 H17A 0.9800 .
C17 H17B 0.9800 .
C17 H17C 0.9800 .
C18 H18A 0.9805 .
C18 H18B 0.9800 .
C18 H18C 0.9802 .
C19 C20 1.368(3) .
C19 C19 1.448(4) 2_676
C20 C21 1.428(3) .
C20 H20 0.9500 .
C21 C22 1.386(3) .
C22 C23 1.458(3) .
C23 C24 1.367(3) .
C24 C25 1.419(3) .
C24 H24 0.9500 .
C25 C26 1.360(3) .
C25 H25 0.9500 .
C26 C27 1.493(3) .
C27 H27A 0.9800 .
C27 H27B 0.9800 .
C27 H27C 0.9800 .
C1C C2CA 1.498(17) .
C1C C2C 1.542(13) .
C1C H1C1 0.9900 .
C1C H1C2 0.9900 .
C2C C3C 1.491(14) .
C2C H2C1 0.9900 .
C2C H2C2 0.9900 .
C3C C4C 1.600(14) .
C3C H3C1 0.9900 .
C3C H3C2 0.9900 .
C4C H4C1 0.9900 .
C4C H4C2 0.9900 .
C2CA C3CA 1.513(16) .
C2CA H2C3 0.9900 .
C2CA H2C4 0.9900 .
C3CA C4CA 1.39(2) .
C3CA H3C3 0.9900 .
C3CA H3C4 0.9900 .
C4CA H4C3 0.9900 .
C4CA H4C4 0.9900 .
